data_7128579
loop_
_publ_author_name
'Drescher, Regina'
'Ritschel, Benedikt'
'Dewhurst, Rian D.'
'Dei\&senberger, Andrea'
'Hofmann, Alexander'
'Braunschweig, Holger'

_publ_section_title
;
 Synthesis of novel six-, seven- and eight-membered aluminum-containing
 rings by alumole ring expansion.
;
_journal_issue 61
_journal_name_full 'Chemical communications (Cambridge, England)'
_journal_page_first 7505
_journal_page_last 7508
_journal_paper_doi 10.1039/d1cc02993b
_journal_volume 57
_journal_year 2021
_chemical_formula_moiety 'C34 H60 Al N O3'
_chemical_formula_sum 'C34 H60 Al N O3'
_chemical_formula_weight 557.81
_chemical_name_common 'Morpholine Addukt'
_chemical_name_systematic 'Morpholine Addukt'
_space_group_crystal_system monoclinic
_space_group_IT_number 14
_space_group_name_Hall '-P 2ybc'
_space_group_name_H-M_alt 'P 1 21/c 1'
_atom_sites_solution_hydrogens geom
_atom_sites_solution_primary dual
_atom_sites_solution_secondary difmap
_audit_creation_method 'CIF-fill 1.2l (K.Radacki 2005-20)'
_audit_update_record
;
2021-05-17 deposited with the CCDC.	2021-06-29 downloaded from the CCDC.
;
_cell_angle_alpha 90
_cell_angle_beta 93.907(2)
_cell_angle_gamma 90
_cell_formula_units_Z 4
_cell_length_a 20.5142(11)
_cell_length_b 11.6374(5)
_cell_length_c 14.3998(7)
_cell_measurement_reflns_used 9701
_cell_measurement_temperature 100(2)
_cell_measurement_theta_max 33.00
_cell_measurement_theta_min 2.50
_cell_volume 3429.7(3)
_computing_cell_refinement 'Saint+ ver. V8.40A (Bruker AXS)'
_computing_data_collection 'BIS 6.2.14 / APEX3 ver. 2018.1 (Bruker AXS)'
_computing_data_reduction 'Saint+ ver. V8.40A (Bruker AXS)'
_computing_molecular_graphics 'ShelXLe (Huebschle et all, 2011)'
_computing_publication_material 'SHELXL-2018/3 (Sheldrick, 2018)'
_computing_structure_refinement 'SHELXL-2018/3 (Sheldrick, 2018)'
_computing_structure_solution 'SHELXT (Sheldrick, 2014)'
_diffrn_ambient_environment N~2~
_diffrn_ambient_temperature 100(2)
_diffrn_detector 'CMOS area detector (Photon II)'
_diffrn_detector_area_resol_mean 7.5
_diffrn_measured_fraction_theta_full 0.998
_diffrn_measured_fraction_theta_max 0.998
_diffrn_measurement_device_type 'Bruker D8-Quest'
_diffrn_measurement_method '\f and \w scans'
_diffrn_radiation_monochromator 'multi-layer mirror'
_diffrn_radiation_type MoK\a
_diffrn_radiation_wavelength 0.71073
_diffrn_reflns_av_R_equivalents 0.0765
_diffrn_reflns_av_unetI/netI 0.0234
_diffrn_reflns_Laue_measured_fraction_full 0.998
_diffrn_reflns_Laue_measured_fraction_max 0.998
_diffrn_reflns_limit_h_max 24
_diffrn_reflns_limit_h_min -24
_diffrn_reflns_limit_k_max 13
_diffrn_reflns_limit_k_min -13
_diffrn_reflns_limit_l_max 17
_diffrn_reflns_limit_l_min -17
_diffrn_reflns_number 110862
_diffrn_reflns_point_group_measured_fraction_full 0.998
_diffrn_reflns_point_group_measured_fraction_max 0.998
_diffrn_reflns_theta_full 25.027
_diffrn_reflns_theta_max 25.027
_diffrn_reflns_theta_min 2.252
_diffrn_source 'microfocus sealed tube (Incoatec ImS)'
_exptl_absorpt_coefficient_mu 0.090
_exptl_absorpt_correction_T_max 0.7465
_exptl_absorpt_correction_T_min 0.6184
_exptl_absorpt_correction_type multi-scan
_exptl_absorpt_process_details 'SadAbs 2016/2 (Bruker AXS)'
_exptl_crystal_density_diffrn 1.080
_exptl_crystal_description block
_exptl_crystal_F_000 1232
_exptl_crystal_size_max 0.498
_exptl_crystal_size_mid 0.316
_exptl_crystal_size_min 0.17
_refine_diff_density_max 0.354
_refine_diff_density_min -0.384
_refine_diff_density_rms 0.041
_refine_ls_extinction_method none
_refine_ls_goodness_of_fit_ref 1.062
_refine_ls_hydrogen_treatment constr
_refine_ls_matrix_type full
_refine_ls_number_parameters 496
_refine_ls_number_reflns 6040
_refine_ls_number_restraints 558
_refine_ls_restrained_S_all 1.053
_refine_ls_R_factor_all 0.0769
_refine_ls_R_factor_gt 0.0630
_refine_ls_shift/su_max 0.000
_refine_ls_shift/su_mean 0.000
_refine_ls_structure_factor_coef Fsqd
_refine_ls_weighting_details 'w=1/[\s^2^(Fo^2^)+(0.0504P)^2^+3.3604P] where P=(Fo^2^+2Fc^2^)/3'
_refine_ls_weighting_scheme calc
_refine_ls_wR_factor_gt 0.1451
_refine_ls_wR_factor_ref 0.1539
_reflns_Friedel_coverage 0.000
_reflns_number_gt 4994
_reflns_number_total 6040
_reflns_threshold_expression 'I > 2\s(I)'
_cod_data_source_file d1cc02993b2.cif
_cod_data_source_block test_a_CCDC2
_cod_depositor_comments 'Adding full bibliography for 7128576--7128580.cif.'
_cod_original_sg_symbol_H-M 'P 21/c'
_cod_database_code 7128579
_shelx_shelxl_version_number 2018/3
_shelx_space_group_comment
;
The symmetry employed for this shelxl refinement is uniquely defined
by the following loop, which should always be used as a source of
symmetry information in preference to the above space-group names.
They are only intended as comments.
;
_shelx_estimated_absorpt_t_min 0.956
_shelx_estimated_absorpt_t_max 0.985

loop_
_space_group_symop_operation_xyz
'x, y, z'
'-x, y+1/2, -z+1/2'
'-x, -y, -z'
'x, -y-1/2, z-1/2'

loop_
_atom_site_label
_atom_site_type_symbol
_atom_site_fract_x
_atom_site_fract_y
_atom_site_fract_z
_atom_site_U_iso_or_equiv
_atom_site_adp_type
_atom_site_occupancy
_atom_site_site_symmetry_order
_atom_site_calc_flag
_atom_site_refinement_flags_posn
_atom_site_refinement_flags_adp
_atom_site_refinement_flags_occupancy
_atom_site_disorder_assembly
_atom_site_disorder_group
C1_1 C 0.71740(12) 0.1975(3) 0.28351(16) 0.0493(7) Uani 1 1 d . . . . .
C2_1 C 0.65843(12) 0.1489(2) 0.29551(16) 0.0454(6) Uani 1 1 d . . . . .
C3_1 C 0.60234(11) 0.2272(2) 0.31988(17) 0.0432(6) Uani 1 1 d . . . . .
C4_1 C 0.61542(11) 0.3398(2) 0.33409(15) 0.0412(6) Uani 1 1 d . . . . .
C7_1 C 0.64669(14) 0.0207(3) 0.28564(19) 0.0568(7) Uani 1 1 d . . . . .
H7A_1 H 0.687802 -0.020557 0.303809 0.068 Uiso 1 1 calc R U . . .
H7B_1 H 0.613702 -0.002941 0.328943 0.068 Uiso 1 1 calc R U . . .
C8_1 C 0.62330(14) -0.0144(3) 0.1875(2) 0.0638(8) Uani 1 1 d . . . . .
H8A_1 H 0.582710 0.026405 0.168928 0.096 Uiso 1 1 calc R U . . .
H8B_1 H 0.615347 -0.097433 0.185631 0.096 Uiso 1 1 calc R U . . .
H8C_1 H 0.656732 0.005133 0.144699 0.096 Uiso 1 1 calc R U . . .
C9_1 C 0.53417(13) 0.1779(3) 0.3241(2) 0.0652(9) Uani 1 1 d . . . . .
H9A_1 H 0.537139 0.093098 0.327605 0.078 Uiso 1 1 calc R U . . .
H9B_1 H 0.515269 0.205404 0.381493 0.078 Uiso 1 1 calc R U . . .
C10_1 C 0.48894(12) 0.2109(3) 0.2408(3) 0.0684(9) Uani 1 1 d . . . . .
H10A_1 H 0.487395 0.294778 0.235117 0.103 Uiso 1 1 calc R U . . .
H10B_1 H 0.444966 0.181487 0.249212 0.103 Uiso 1 1 calc R U . . .
H10C_1 H 0.505198 0.177749 0.184255 0.103 Uiso 1 1 calc R U . . .
O1_2 O 0.70008(10) 0.43549(15) 0.18016(12) 0.0524(5) Uani 1 1 d . . . . .
C2_2 C 0.69251(18) 0.4906(2) 0.0254(2) 0.0666(9) Uani 1 1 d . . . . .
H2A_2 H 0.688718 0.462493 -0.039614 0.080 Uiso 1 1 calc R U . . .
H2B_2 H 0.736500 0.524560 0.037644 0.080 Uiso 1 1 calc R U . . .
O2_2 O 0.57739(13) 0.53591(17) 0.02361(13) 0.0684(6) Uani 1 1 d . . . . .
C3_2 C 0.6410(2) 0.5809(3) 0.0385(2) 0.0757(11) Uani 1 1 d . . . . .
H3A_2 H 0.646803 0.612173 0.102459 0.091 Uiso 1 1 calc R U . . .
H3B_2 H 0.646626 0.644911 -0.005562 0.091 Uiso 1 1 calc R U . . .
C4_2 C 0.61458(13) 0.3508(2) 0.08079(17) 0.0464(6) Uani 1 1 d . . . . .
H4A_2 H 0.607591 0.292059 0.128835 0.056 Uiso 1 1 calc R U . . .
H4B_2 H 0.606031 0.314607 0.018947 0.056 Uiso 1 1 calc R U . . .
C5_2 C 0.56770(16) 0.4486(2) 0.09072(18) 0.0555(7) Uani 1 1 d . . . . .
H5A_2 H 0.522295 0.419709 0.082351 0.067 Uiso 1 1 calc R U . . .
H5B_2 H 0.574190 0.481512 0.154087 0.067 Uiso 1 1 calc R U . . .
C1_2 C 0.72896(15) 0.2967(2) 0.06957(18) 0.0542(7) Uani 1 1 d . . . . .
H1A_2 H 0.774298 0.322399 0.080819 0.081 Uiso 1 1 calc R U . . .
H1B_2 H 0.721043 0.274292 0.004162 0.081 Uiso 1 1 calc R U . . .
H1C_2 H 0.721166 0.230642 0.109562 0.081 Uiso 1 1 calc R U . . .
N1_2 N 0.68401(11) 0.39180(17) 0.09104(14) 0.0466(5) Uani 1 1 d . . . . .
C1_3 C 0.82091(17) 0.4857(3) 0.3635(2) 0.0329(6) Uani 0.6475(16) 1 d . U P A 1
O1_3 O 0.75782(11) 0.4380(2) 0.36818(16) 0.0324(5) Uani 0.6475(16) 1 d . U P A 1
Al1_3 Al 0.70677(6) 0.35333(14) 0.29788(9) 0.0277(3) Uani 0.6475(16) 1 d . U P A 1
C2_3 C 0.86606(16) 0.4093(3) 0.3112(2) 0.0335(7) Uani 0.6475(16) 1 d . U P A 1
H2_3 H 0.872351 0.329601 0.322901 0.040 Uiso 0.6475(16) 1 calc R U P A 1
C3_3 C 0.8949(9) 0.4665(13) 0.2486(9) 0.0323(10) Uani 0.6475(16) 1 d . U P A 1
C4_3 C 0.86548(17) 0.5827(3) 0.2404(2) 0.0338(7) Uani 0.6475(16) 1 d . U P A 1
H4_3 H 0.876413 0.639168 0.196405 0.041 Uiso 0.6475(16) 1 calc R U P A 1
C5_3 C 0.82144(18) 0.5967(4) 0.3036(3) 0.0328(7) Uani 0.6475(16) 1 d D U P A 1
C1_13 C 0.8613(3) 0.5225(6) 0.3934(4) 0.0328(10) Uani 0.3525(16) 1 d . U P A 2
Al_13 Al 0.70005(14) 0.3905(2) 0.2866(2) 0.0282(7) Uiso 0.3525(16) 1 d . U P A 2
O1_13 O 0.7468(2) 0.4993(4) 0.3367(3) 0.0291(8) Uani 0.3525(16) 1 d . U P A 2
C2_13 C 0.9114(3) 0.4819(5) 0.3494(4) 0.0338(10) Uani 0.3525(16) 1 d . U P A 2
H2_13 H 0.952050 0.459536 0.379443 0.041 Uiso 0.3525(16) 1 calc R U P A 2
C3_13 C 0.8944(17) 0.476(2) 0.2404(18) 0.0321(12) Uani 0.3525(16) 1 d . U P A 2
C4_13 C 0.8349(3) 0.5131(6) 0.2305(4) 0.0316(9) Uani 0.3525(16) 1 d . U P A 2
H4_13 H 0.810725 0.514429 0.171843 0.038 Uiso 0.3525(16) 1 calc R U P A 2
C5_13 C 0.8060(3) 0.5553(6) 0.3201(5) 0.0306(9) Uani 0.3525(16) 1 d D U P A 2
C1_4 C 0.94520(11) 0.4283(2) 0.18123(17) 0.0405(6) Uani 1 1 d . . . . .
C2_4 C 0.96500(14) 0.3045(2) 0.2056(2) 0.0580(8) Uani 1 1 d . . . . .
H2A_4 H 0.984836 0.301723 0.269440 0.087 Uiso 1 1 calc R U . . .
H2B_4 H 0.996614 0.277514 0.162471 0.087 Uiso 1 1 calc R U . . .
H2C_4 H 0.926225 0.255160 0.200539 0.087 Uiso 1 1 calc R U . . .
C3_4 C 0.91813(14) 0.4349(3) 0.08025(18) 0.0553(7) Uani 1 1 d . . . . .
H3A_4 H 0.880251 0.383849 0.071011 0.083 Uiso 1 1 calc R U . . .
H3B_4 H 0.951913 0.411050 0.039316 0.083 Uiso 1 1 calc R U . . .
H3C_4 H 0.904809 0.514035 0.065433 0.083 Uiso 1 1 calc R U . . .
C4_4 C 1.00564(13) 0.5046(3) 0.1939(2) 0.0611(8) Uani 1 1 d . . . . .
H4A_4 H 0.993626 0.584210 0.178590 0.092 Uiso 1 1 calc R U . . .
H4B_4 H 1.038595 0.478162 0.152611 0.092 Uiso 1 1 calc R U . . .
H4C_4 H 1.023508 0.500415 0.258700 0.092 Uiso 1 1 calc R U . . .
C1_5 C 0.8520(2) 0.5004(4) 0.4676(3) 0.0441(7) Uani 0.6475(16) 1 d . U P A 1
C2_5 C 0.8697(2) 0.3819(4) 0.5080(3) 0.0484(8) Uani 0.6475(16) 1 d . U P A 1
H2A_5 H 0.909571 0.354033 0.481478 0.073 Uiso 0.6475(16) 1 calc R U P A 1
H2B_5 H 0.833882 0.328067 0.492511 0.073 Uiso 0.6475(16) 1 calc R U P A 1
H2C_5 H 0.877170 0.387615 0.575768 0.073 Uiso 0.6475(16) 1 calc R U P A 1
C3_5 C 0.91413(19) 0.5738(4) 0.4705(3) 0.0471(8) Uani 0.6475(16) 1 d . U P A 1
H3A_5 H 0.902618 0.653329 0.454005 0.071 Uiso 0.6475(16) 1 calc R U P A 1
H3B_5 H 0.943816 0.543366 0.425987 0.071 Uiso 0.6475(16) 1 calc R U P A 1
H3C_5 H 0.935697 0.571743 0.533329 0.071 Uiso 0.6475(16) 1 calc R U P A 1
C4_5 C 0.8014(2) 0.5523(4) 0.5302(3) 0.0448(9) Uani 0.6475(16) 1 d . U P A 1
H4A_5 H 0.819567 0.553207 0.594975 0.067 Uiso 0.6475(16) 1 calc R U P A 1
H4B_5 H 0.761551 0.505662 0.525504 0.067 Uiso 0.6475(16) 1 calc R U P A 1
H4C_5 H 0.791037 0.630985 0.510012 0.067 Uiso 0.6475(16) 1 calc R U P A 1
C1_15 C 0.8962(4) 0.6343(7) 0.5403(5) 0.0485(13) Uani 0.3525(16) 1 d . U P A 2
H1A_15 H 0.941319 0.635264 0.521903 0.073 Uiso 0.3525(16) 1 calc R U P A 2
H1B_15 H 0.896257 0.631647 0.608308 0.073 Uiso 0.3525(16) 1 calc R U P A 2
H1C_15 H 0.873577 0.703906 0.517214 0.073 Uiso 0.3525(16) 1 calc R U P A 2
C2_15 C 0.8995(4) 0.4223(7) 0.5411(6) 0.0496(13) Uiso 0.3525(16) 1 d . U P A 2
H2A_15 H 0.885736 0.352241 0.507358 0.074 Uiso 0.3525(16) 1 calc R U P A 2
H2B_15 H 0.890681 0.414170 0.606817 0.074 Uiso 0.3525(16) 1 calc R U P A 2
H2C_15 H 0.946332 0.434508 0.535899 0.074 Uiso 0.3525(16) 1 calc R U P A 2
C3_15 C 0.8606(4) 0.5272(7) 0.4983(6) 0.0449(9) Uiso 0.3525(16) 1 d . U P A 2
C4_15 C 0.7930(4) 0.5116(8) 0.5343(7) 0.0432(14) Uiso 0.3525(16) 1 d . U P A 2
H4A_15 H 0.764763 0.575647 0.512861 0.065 Uiso 0.3525(16) 1 calc R U P A 2
H4B_15 H 0.796619 0.510094 0.602524 0.065 Uiso 0.3525(16) 1 calc R U P A 2
H4C_15 H 0.774001 0.439146 0.510718 0.065 Uiso 0.3525(16) 1 calc R U P A 2
C1_6 C 0.7799(3) 0.7060(4) 0.3080(5) 0.0433(7) Uani 0.6475(16) 1 d D U P A 1
C2_6 C 0.8100(2) 0.7963(4) 0.3746(3) 0.0529(8) Uani 0.6475(16) 1 d . U P A 1
H2A_6 H 0.813698 0.765157 0.438012 0.079 Uiso 0.6475(16) 1 calc R U P A 1
H2B_6 H 0.782127 0.864782 0.372856 0.079 Uiso 0.6475(16) 1 calc R U P A 1
H2C_6 H 0.853511 0.817060 0.355915 0.079 Uiso 0.6475(16) 1 calc R U P A 1
C3_6 C 0.70964(18) 0.6781(3) 0.3355(3) 0.0445(8) Uani 0.6475(16) 1 d . U P A 1
H3A_6 H 0.689031 0.623644 0.290569 0.067 Uiso 0.6475(16) 1 calc R U P A 1
H3B_6 H 0.683828 0.748939 0.335265 0.067 Uiso 0.6475(16) 1 calc R U P A 1
H3C_6 H 0.711773 0.644005 0.397827 0.067 Uiso 0.6475(16) 1 calc R U P A 1
C4_6 C 0.7727(2) 0.7606(4) 0.2114(3) 0.0511(9) Uani 0.6475(16) 1 d . U P A 1
H4A_6 H 0.814655 0.793153 0.196035 0.077 Uiso 0.6475(16) 1 calc R U P A 1
H4B_6 H 0.739765 0.821717 0.210866 0.077 Uiso 0.6475(16) 1 calc R U P A 1
H4C_6 H 0.758892 0.701992 0.165286 0.077 Uiso 0.6475(16) 1 calc R U P A 1
C1_16 C 0.7924(6) 0.6852(7) 0.3081(10) 0.0442(8) Uani 0.3525(16) 1 d D U P A 2
C2_16 C 0.8571(4) 0.7546(6) 0.2992(5) 0.0461(11) Uani 0.3525(16) 1 d . U P A 2
H2A_16 H 0.846650 0.835972 0.288855 0.069 Uiso 0.3525(16) 1 calc R U P A 2
H2B_16 H 0.879893 0.724962 0.246585 0.069 Uiso 0.3525(16) 1 calc R U P A 2
H2C_16 H 0.885186 0.746309 0.356629 0.069 Uiso 0.3525(16) 1 calc R U P A 2
C3_16 C 0.7569(4) 0.7388(6) 0.3877(5) 0.0458(10) Uani 0.3525(16) 1 d . U P A 2
H3A_16 H 0.717958 0.693339 0.398559 0.069 Uiso 0.3525(16) 1 calc R U P A 2
H3B_16 H 0.744004 0.817598 0.371150 0.069 Uiso 0.3525(16) 1 calc R U P A 2
H3C_16 H 0.786202 0.739671 0.444440 0.069 Uiso 0.3525(16) 1 calc R U P A 2
C4_16 C 0.7483(4) 0.7099(7) 0.2175(5) 0.0454(11) Uiso 0.3525(16) 1 d . U P A 2
H4A_16 H 0.709033 0.661938 0.216674 0.068 Uiso 0.3525(16) 1 calc R U P A 2
H4B_16 H 0.772617 0.692238 0.162976 0.068 Uiso 0.3525(16) 1 calc R U P A 2
H4C_16 H 0.735688 0.791155 0.216010 0.068 Uiso 0.3525(16) 1 calc R U P A 2
C1_7 C 0.5630(3) 0.4156(6) 0.3612(4) 0.0356(12) Uani 0.6475(16) 1 d . U P A 1
H1A_7 H 0.522828 0.370733 0.369720 0.043 Uiso 0.6475(16) 1 calc R U P A 1
H1B_7 H 0.553051 0.474422 0.312671 0.043 Uiso 0.6475(16) 1 calc R U P A 1
C2_7 C 0.58751(18) 0.4734(4) 0.4538(3) 0.0437(9) Uani 0.6475(16) 1 d . . P A 1
H2A_7 H 0.590435 0.415782 0.503565 0.066 Uiso 0.6475(16) 1 calc R U P A 1
H2B_7 H 0.556883 0.533922 0.469301 0.066 Uiso 0.6475(16) 1 calc R U P A 1
H2C_7 H 0.630740 0.506992 0.447179 0.066 Uiso 0.6475(16) 1 calc R U P A 1
C1_17 C 0.5707(7) 0.4438(11) 0.3704(11) 0.042(4) Uiso 0.3525(16) 1 d . . P A 2
H1A_17 H 0.546839 0.475128 0.313916 0.050 Uiso 0.3525(16) 1 calc R U P A 2
H1B_17 H 0.537349 0.406328 0.406788 0.050 Uiso 0.3525(16) 1 calc R U P A 2
C2_17 C 0.5922(4) 0.5405(8) 0.4232(6) 0.0544(19) Uiso 0.3525(16) 1 d . U P A 2
H2A_17 H 0.620979 0.515353 0.476471 0.082 Uiso 0.3525(16) 1 calc R U P A 2
H2B_17 H 0.554354 0.580737 0.445674 0.082 Uiso 0.3525(16) 1 calc R U P A 2
H2C_17 H 0.616137 0.592408 0.384209 0.082 Uiso 0.3525(16) 1 calc R U P A 2
C1_8 C 0.7753(3) 0.1078(5) 0.2667(3) 0.0302(11) Uani 0.5 1 d . U P A 1
H1A_8 H 0.791863 0.115836 0.204079 0.036 Uiso 0.5 1 calc R U P A 1
H1B_8 H 0.762013 0.027276 0.276956 0.036 Uiso 0.5 1 calc R U P A 1
C2_8 C 0.8289(3) 0.1555(6) 0.3510(5) 0.0643(16) Uiso 0.5 1 d . . P A 1
H2A_8 H 0.822344 0.238022 0.360160 0.096 Uiso 0.5 1 calc R U P A 1
H2B_8 H 0.873435 0.141814 0.332982 0.096 Uiso 0.5 1 calc R U P A 1
H2C_8 H 0.822187 0.114501 0.408991 0.096 Uiso 0.5 1 calc R U P A 1
C1_18 C 0.7809(3) 0.1511(6) 0.2649(5) 0.0420(18) Uiso 0.5 1 d . . P A 2
H1A_18 H 0.808476 0.213658 0.242386 0.050 Uiso 0.5 1 calc R U P A 2
H1B_18 H 0.775211 0.092979 0.214730 0.050 Uiso 0.5 1 calc R U P A 2
C2_18 C 0.81833(19) 0.0920(4) 0.3561(3) 0.0248(8) Uiso 0.5 1 d . U P A 2
H2A_18 H 0.830120 0.151396 0.402502 0.037 Uiso 0.5 1 calc R U P A 2
H2B_18 H 0.857995 0.053422 0.338034 0.037 Uiso 0.5 1 calc R U P A 2
H2C_18 H 0.789392 0.035651 0.382732 0.037 Uiso 0.5 1 calc R U P A 2

loop_
_atom_site_aniso_label
_atom_site_aniso_U_11
_atom_site_aniso_U_22
_atom_site_aniso_U_33
_atom_site_aniso_U_23
_atom_site_aniso_U_13
_atom_site_aniso_U_12
C1_1 0.0351(13) 0.086(2) 0.0279(12) 0.0061(13) 0.0097(10) 0.0125(13)
C2_1 0.0395(13) 0.0654(17) 0.0325(12) 0.0153(12) 0.0118(10) 0.0096(12)
C3_1 0.0325(12) 0.0615(17) 0.0372(13) 0.0190(12) 0.0135(10) 0.0039(11)
C4_1 0.0309(11) 0.0693(18) 0.0246(11) 0.0063(11) 0.0107(9) 0.0048(11)
C7_1 0.0580(17) 0.0668(19) 0.0480(16) 0.0109(14) 0.0226(13) 0.0106(14)
C8_1 0.0454(15) 0.084(2) 0.0636(19) 0.0007(17) 0.0154(14) 0.0025(15)
C9_1 0.0408(15) 0.0566(18) 0.102(2) 0.0344(17) 0.0308(15) 0.0047(13)
C10_1 0.0308(14) 0.0508(17) 0.123(3) 0.0058(18) 0.0046(16) -0.0051(12)
O1_2 0.0779(13) 0.0419(10) 0.0411(10) -0.0156(8) 0.0317(9) -0.0214(9)
C2_2 0.111(3) 0.0428(16) 0.0520(17) 0.0108(13) 0.0503(17) -0.0067(16)
O2_2 0.1174(19) 0.0444(11) 0.0466(12) 0.0116(9) 0.0281(12) 0.0150(12)
C3_2 0.137(3) 0.0353(16) 0.060(2) 0.0086(14) 0.049(2) 0.0014(18)
C4_2 0.0728(17) 0.0357(13) 0.0323(13) 0.0000(10) 0.0148(12) -0.0054(12)
C5_2 0.083(2) 0.0476(16) 0.0385(14) 0.0082(12) 0.0198(14) 0.0081(14)
C1_2 0.081(2) 0.0477(15) 0.0379(14) -0.0071(12) 0.0289(13) 0.0019(14)
N1_2 0.0765(15) 0.0342(11) 0.0328(11) -0.0031(9) 0.0307(10) -0.0085(10)
C1_3 0.0341(13) 0.0365(14) 0.0292(13) 0.0031(12) 0.0117(12) -0.0027(12)
O1_3 0.0329(11) 0.0388(13) 0.0268(11) 0.0040(10) 0.0106(9) -0.0041(10)
Al1_3 0.0297(6) 0.0326(8) 0.0224(6) 0.0040(5) 0.0135(4) 0.0021(6)
C2_3 0.0346(14) 0.0328(14) 0.0341(14) 0.0009(12) 0.0098(12) -0.0035(12)
C3_3 0.0332(15) 0.033(2) 0.031(2) -0.0002(16) 0.0113(18) -0.0019(17)
C4_3 0.0378(15) 0.0350(15) 0.0301(14) 0.0030(13) 0.0138(12) -0.0040(13)
C5_3 0.0350(15) 0.0344(16) 0.0302(15) 0.0015(13) 0.0106(12) -0.0029(13)
C1_13 0.0351(19) 0.035(2) 0.0296(19) 0.0001(18) 0.0078(17) -0.0027(18)
O1_13 0.0301(15) 0.0323(17) 0.0260(16) 0.0019(15) 0.0108(13) -0.0003(14)
C2_13 0.0344(19) 0.036(2) 0.0314(19) 0.0015(18) 0.0076(17) -0.0030(18)
C3_13 0.0339(19) 0.034(2) 0.029(2) 0.002(2) 0.011(2) -0.005(2)
C4_13 0.0351(17) 0.0336(18) 0.0272(17) -0.0001(16) 0.0107(16) -0.0036(16)
C5_13 0.0321(17) 0.035(2) 0.0259(18) 0.0008(17) 0.0120(16) -0.0015(17)
C1_4 0.0340(12) 0.0436(14) 0.0459(14) -0.0083(11) 0.0183(10) -0.0069(10)
C2_4 0.0522(16) 0.0524(17) 0.072(2) -0.0094(14) 0.0275(14) 0.0066(13)
C3_4 0.0555(16) 0.0696(19) 0.0434(15) -0.0127(13) 0.0237(13) -0.0037(14)
C4_4 0.0406(14) 0.0655(19) 0.080(2) -0.0241(16) 0.0277(14) -0.0144(13)
C1_5 0.0441(12) 0.0472(13) 0.0416(13) 0.0016(11) 0.0075(11) -0.0052(11)
C2_5 0.0513(17) 0.0526(17) 0.0414(16) 0.0083(15) 0.0050(15) -0.0066(15)
C3_5 0.0444(16) 0.0535(18) 0.0435(17) -0.0009(15) 0.0045(14) -0.0073(14)
C4_5 0.0518(17) 0.0522(19) 0.0310(15) -0.0049(16) 0.0062(14) -0.0072(17)
C1_15 0.049(2) 0.054(3) 0.043(2) -0.006(2) 0.004(2) -0.008(2)
C1_6 0.0490(16) 0.0360(14) 0.0461(12) -0.0010(13) 0.0120(13) 0.0027(12)
C2_6 0.0558(17) 0.0426(16) 0.0611(18) -0.0073(15) 0.0099(15) 0.0025(14)
C3_6 0.0460(15) 0.0416(15) 0.0470(16) -0.0010(14) 0.0107(13) 0.0049(13)
C4_6 0.0567(18) 0.0439(17) 0.0539(17) 0.0043(15) 0.0126(16) 0.0049(16)
C1_16 0.0488(17) 0.0380(15) 0.0470(14) -0.0007(14) 0.0114(15) 0.0014(14)
C2_16 0.051(2) 0.038(2) 0.051(2) -0.002(2) 0.014(2) -0.0005(19)
C3_16 0.050(2) 0.039(2) 0.049(2) -0.0034(18) 0.0118(18) 0.0040(18)
C1_7 0.036(3) 0.042(3) 0.031(2) -0.002(2) 0.0127(18) -0.005(2)
C2_7 0.042(2) 0.048(2) 0.044(2) -0.010(2) 0.0223(17) 0.0023(18)
C1_8 0.033(2) 0.029(2) 0.030(2) 0.004(2) 0.0134(16) 0.006(2)

loop_
_atom_type_symbol
_atom_type_description
_atom_type_scat_dispersion_real
_atom_type_scat_dispersion_imag
_atom_type_scat_source
C C 0.0033 0.0016 'International Tables Vol C Tables 4.2.6.8 and 6.1.1.4'
H H 0.0000 0.0000 'International Tables Vol C Tables 4.2.6.8 and 6.1.1.4'
N N 0.0061 0.0033 'International Tables Vol C Tables 4.2.6.8 and 6.1.1.4'
O O 0.0106 0.0060 'International Tables Vol C Tables 4.2.6.8 and 6.1.1.4'
Al Al 0.0645 0.0514 'International Tables Vol C Tables 4.2.6.8 and 6.1.1.4'

loop_
_exptl_crystal_face_index_h
_exptl_crystal_face_index_k
_exptl_crystal_face_index_l
_exptl_crystal_face_perp_dist
0.00 1.00 0.00 0.2320
0.00 -1.00 0.00 0.2490
0.00 1.00 1.00 0.1680
0.00 1.00 -1.00 0.2480
0.00 -1.00 1.00 0.2170
-1.00 0.00 -1.00 0.1590
1.00 0.00 1.00 0.0970
-1.00 1.00 -1.00 0.2440
1.00 -1.00 1.00 0.1940
-1.00 1.00 0.00 0.2200
1.00 -1.00 0.00 0.2110
1.00 1.00 -1.00 0.2180
1.00 -1.00 -1.00 0.1720
1.00 1.00 0.00 0.2380
-1.00 -1.00 0.00 0.2460
0.00 0.00 -1.00 0.1520
0.00 0.00 1.00 0.1120
-1.00 -1.00 -1.00 0.1940
1.00 0.00 0.00 0.0780
-1.00 0.00 0.00 0.0850

loop_
_geom_angle_atom_site_label_1
_geom_angle_atom_site_label_2
_geom_angle_atom_site_label_3
_geom_angle
_geom_angle_site_symmetry_1
_geom_angle_site_symmetry_3
_geom_angle_publ_flag
C2_1 C1_1 C1_18 133.4(4) . . ?
C2_1 C1_1 C1_8 114.9(3) . . ?
C2_1 C1_1 Al1_3 106.44(19) . . ?
C1_8 C1_1 Al1_3 138.6(3) . . ?
C2_1 C1_1 Al_13 105.5(2) . . ?
C1_18 C1_1 Al_13 121.0(3) . . ?
C1_1 C2_1 C7_1 122.4(2) . . ?
C1_1 C2_1 C3_1 118.2(3) . . ?
C7_1 C2_1 C3_1 119.4(2) . . ?
C4_1 C3_1 C9_1 122.4(2) . . ?
C4_1 C3_1 C2_1 117.9(2) . . ?
C9_1 C3_1 C2_1 119.6(2) . . ?
C3_1 C4_1 C1_7 118.9(3) . . ?
C3_1 C4_1 C1_17 131.3(5) . . ?
C3_1 C4_1 Al1_3 102.64(17) . . ?
C1_7 C4_1 Al1_3 138.2(3) . . ?
C3_1 C4_1 Al_13 113.80(19) . . ?
C1_17 C4_1 Al_13 114.4(5) . . ?
C8_1 C7_1 C2_1 113.0(2) . . ?
C8_1 C7_1 H7A_1 109.0 . . ?
C2_1 C7_1 H7A_1 109.0 . . ?
C8_1 C7_1 H7B_1 109.0 . . ?
C2_1 C7_1 H7B_1 109.0 . . ?
H7A_1 C7_1 H7B_1 107.8 . . ?
C7_1 C8_1 H8A_1 109.5 . . ?
C7_1 C8_1 H8B_1 109.5 . . ?
H8A_1 C8_1 H8B_1 109.5 . . ?
C7_1 C8_1 H8C_1 109.5 . . ?
H8A_1 C8_1 H8C_1 109.5 . . ?
H8B_1 C8_1 H8C_1 109.5 . . ?
C10_1 C9_1 C3_1 112.9(2) . . ?
C10_1 C9_1 H9A_1 109.0 . . ?
C3_1 C9_1 H9A_1 109.0 . . ?
C10_1 C9_1 H9B_1 109.0 . . ?
C3_1 C9_1 H9B_1 109.0 . . ?
H9A_1 C9_1 H9B_1 107.8 . . ?
C9_1 C10_1 H10A_1 109.5 . . ?
C9_1 C10_1 H10B_1 109.5 . . ?
H10A_1 C10_1 H10B_1 109.5 . . ?
C9_1 C10_1 H10C_1 109.5 . . ?
H10A_1 C10_1 H10C_1 109.5 . . ?
H10B_1 C10_1 H10C_1 109.5 . . ?
N1_2 O1_2 Al_13 137.35(17) . . ?
N1_2 O1_2 Al1_3 128.30(14) . . ?
N1_2 C2_2 C3_2 109.9(2) . . ?
N1_2 C2_2 H2A_2 109.7 . . ?
C3_2 C2_2 H2A_2 109.7 . . ?
N1_2 C2_2 H2B_2 109.7 . . ?
C3_2 C2_2 H2B_2 109.7 . . ?
H2A_2 C2_2 H2B_2 108.2 . . ?
C3_2 O2_2 C5_2 109.4(2) . . ?
O2_2 C3_2 C2_2 111.7(3) . . ?
O2_2 C3_2 H3A_2 109.3 . . ?
C2_2 C3_2 H3A_2 109.3 . . ?
O2_2 C3_2 H3B_2 109.3 . . ?
C2_2 C3_2 H3B_2 109.3 . . ?
H3A_2 C3_2 H3B_2 107.9 . . ?
N1_2 C4_2 C5_2 111.0(2) . . ?
N1_2 C4_2 H4A_2 109.4 . . ?
C5_2 C4_2 H4A_2 109.4 . . ?
N1_2 C4_2 H4B_2 109.4 . . ?
C5_2 C4_2 H4B_2 109.4 . . ?
H4A_2 C4_2 H4B_2 108.0 . . ?
O2_2 C5_2 C4_2 110.8(2) . . ?
O2_2 C5_2 H5A_2 109.5 . . ?
C4_2 C5_2 H5A_2 109.5 . . ?
O2_2 C5_2 H5B_2 109.5 . . ?
C4_2 C5_2 H5B_2 109.5 . . ?
H5A_2 C5_2 H5B_2 108.1 . . ?
N1_2 C1_2 H1A_2 109.5 . . ?
N1_2 C1_2 H1B_2 109.5 . . ?
H1A_2 C1_2 H1B_2 109.5 . . ?
N1_2 C1_2 H1C_2 109.5 . . ?
H1A_2 C1_2 H1C_2 109.5 . . ?
H1B_2 C1_2 H1C_2 109.5 . . ?
O1_2 N1_2 C1_2 110.5(2) . . ?
O1_2 N1_2 C4_2 111.64(17) . . ?
C1_2 N1_2 C4_2 109.9(2) . . ?
O1_2 N1_2 C2_2 105.55(19) . . ?
C1_2 N1_2 C2_2 109.75(19) . . ?
C4_2 N1_2 C2_2 109.3(2) . . ?
O1_3 C1_3 C2_3 112.7(3) . . ?
O1_3 C1_3 C5_3 113.2(3) . . ?
C2_3 C1_3 C5_3 100.6(3) . . ?
O1_3 C1_3 C1_5 107.7(3) . . ?
C2_3 C1_3 C1_5 108.1(3) . . ?
C5_3 C1_3 C1_5 114.4(3) . . ?
C1_3 O1_3 Al1_3 136.1(2) . . ?
O1_3 Al1_3 C1_1 124.03(15) . . ?
O1_3 Al1_3 O1_2 103.65(12) . . ?
C1_1 Al1_3 O1_2 112.88(11) . . ?
O1_3 Al1_3 C4_1 116.07(12) . . ?
C1_1 Al1_3 C4_1 94.15(13) . . ?
O1_2 Al1_3 C4_1 104.86(11) . . ?
C3_3 C2_3 C1_3 111.5(8) . . ?
C3_3 C2_3 H2_3 124.3 . . ?
C1_3 C2_3 H2_3 124.3 . . ?
C2_3 C3_3 C4_3 108.8(12) . . ?
C2_3 C3_3 C1_4 130.6(11) . . ?
C4_3 C3_3 C1_4 120.2(8) . . ?
C5_3 C4_3 C3_3 110.3(6) . . ?
C5_3 C4_3 H4_3 124.8 . . ?
C3_3 C4_3 H4_3 124.8 . . ?
C4_3 C5_3 C1_6 122.2(4) . . ?
C4_3 C5_3 C1_3 107.9(3) . . ?
C1_6 C5_3 C1_3 129.9(4) . . ?
C2_13 C1_13 C3_15 123.3(6) . . ?
C2_13 C1_13 C5_13 108.5(5) . . ?
C3_15 C1_13 C5_13 128.1(6) . . ?
O1_2 Al_13 O1_13 97.1(2) . . ?
O1_2 Al_13 C4_1 118.40(18) . . ?
O1_13 Al_13 C4_1 123.2(2) . . ?
O1_2 Al_13 C1_1 106.86(17) . . ?
O1_13 Al_13 C1_1 130.7(2) . . ?
C4_1 Al_13 C1_1 81.70(14) . . ?
C5_13 O1_13 Al_13 136.9(4) . . ?
C1_13 C2_13 C3_13 111.3(14) . . ?
C1_13 C2_13 H2_13 124.3 . . ?
C3_13 C2_13 H2_13 124.3 . . ?
C4_13 C3_13 C1_4 139(2) . . ?
C4_13 C3_13 C2_13 104(2) . . ?
C1_4 C3_13 C2_13 118(2) . . ?
C3_13 C4_13 C5_13 115.5(13) . . ?
C3_13 C4_13 H4_13 122.3 . . ?
C5_13 C4_13 H4_13 122.3 . . ?
O1_13 C5_13 C4_13 112.3(6) . . ?
O1_13 C5_13 C1_16 108.6(7) . . ?
C4_13 C5_13 C1_16 107.2(7) . . ?
O1_13 C5_13 C1_13 111.7(6) . . ?
C4_13 C5_13 C1_13 100.8(5) . . ?
C1_16 C5_13 C1_13 115.9(7) . . ?
C3_13 C1_4 C3_4 107.6(11) . . ?
C3_13 C1_4 C4_4 108.1(13) . . ?
C3_4 C1_4 C4_4 109.0(2) . . ?
C3_4 C1_4 C3_3 111.9(6) . . ?
C4_4 C1_4 C3_3 109.4(7) . . ?
C3_13 C1_4 C2_4 113.6(9) . . ?
C3_4 C1_4 C2_4 109.9(2) . . ?
C4_4 C1_4 C2_4 108.6(2) . . ?
C3_3 C1_4 C2_4 107.9(5) . . ?
C1_4 C2_4 H2A_4 109.5 . . ?
C1_4 C2_4 H2B_4 109.5 . . ?
H2A_4 C2_4 H2B_4 109.5 . . ?
C1_4 C2_4 H2C_4 109.5 . . ?
H2A_4 C2_4 H2C_4 109.5 . . ?
H2B_4 C2_4 H2C_4 109.5 . . ?
C1_4 C3_4 H3A_4 109.5 . . ?
C1_4 C3_4 H3B_4 109.5 . . ?
H3A_4 C3_4 H3B_4 109.5 . . ?
C1_4 C3_4 H3C_4 109.5 . . ?
H3A_4 C3_4 H3C_4 109.5 . . ?
H3B_4 C3_4 H3C_4 109.5 . . ?
C1_4 C4_4 H4A_4 109.5 . . ?
C1_4 C4_4 H4B_4 109.5 . . ?
H4A_4 C4_4 H4B_4 109.5 . . ?
C1_4 C4_4 H4C_4 109.5 . . ?
H4A_4 C4_4 H4C_4 109.5 . . ?
H4B_4 C4_4 H4C_4 109.5 . . ?
C2_5 C1_5 C3_5 108.4(3) . . ?
C2_5 C1_5 C4_5 106.5(4) . . ?
C3_5 C1_5 C4_5 110.9(4) . . ?
C2_5 C1_5 C1_3 109.2(3) . . ?
C3_5 C1_5 C1_3 111.3(3) . . ?
C4_5 C1_5 C1_3 110.5(3) . . ?
C1_5 C2_5 H2A_5 109.5 . . ?
C1_5 C2_5 H2B_5 109.5 . . ?
H2A_5 C2_5 H2B_5 109.5 . . ?
C1_5 C2_5 H2C_5 109.5 . . ?
H2A_5 C2_5 H2C_5 109.5 . . ?
H2B_5 C2_5 H2C_5 109.5 . . ?
C1_5 C3_5 H3A_5 109.5 . . ?
C1_5 C3_5 H3B_5 109.5 . . ?
H3A_5 C3_5 H3B_5 109.5 . . ?
C1_5 C3_5 H3C_5 109.5 . . ?
H3A_5 C3_5 H3C_5 109.5 . . ?
H3B_5 C3_5 H3C_5 109.5 . . ?
C1_5 C4_5 H4A_5 109.5 . . ?
C1_5 C4_5 H4B_5 109.5 . . ?
H4A_5 C4_5 H4B_5 109.5 . . ?
C1_5 C4_5 H4C_5 109.5 . . ?
H4A_5 C4_5 H4C_5 109.5 . . ?
H4B_5 C4_5 H4C_5 109.5 . . ?
C3_15 C1_15 H1A_15 109.5 . . ?
C3_15 C1_15 H1B_15 109.5 . . ?
H1A_15 C1_15 H1B_15 109.5 . . ?
C3_15 C1_15 H1C_15 109.5 . . ?
H1A_15 C1_15 H1C_15 109.5 . . ?
H1B_15 C1_15 H1C_15 109.5 . . ?
C3_15 C2_15 H2A_15 109.5 . . ?
C3_15 C2_15 H2B_15 109.5 . . ?
H2A_15 C2_15 H2B_15 109.5 . . ?
C3_15 C2_15 H2C_15 109.5 . . ?
H2A_15 C2_15 H2C_15 109.5 . . ?
H2B_15 C2_15 H2C_15 109.5 . . ?
C1_13 C3_15 C4_15 114.0(7) . . ?
C1_13 C3_15 C1_15 112.5(7) . . ?
C4_15 C3_15 C1_15 112.3(7) . . ?
C1_13 C3_15 C2_15 109.0(7) . . ?
C4_15 C3_15 C2_15 103.0(7) . . ?
C1_15 C3_15 C2_15 105.2(7) . . ?
C3_15 C4_15 H4A_15 109.5 . . ?
C3_15 C4_15 H4B_15 109.5 . . ?
H4A_15 C4_15 H4B_15 109.5 . . ?
C3_15 C4_15 H4C_15 109.5 . . ?
H4A_15 C4_15 H4C_15 109.5 . . ?
H4B_15 C4_15 H4C_15 109.5 . . ?
C2_6 C1_6 C4_6 107.3(4) . . ?
C2_6 C1_6 C5_3 113.3(4) . . ?
C4_6 C1_6 C5_3 109.1(4) . . ?
C2_6 C1_6 C3_6 109.1(4) . . ?
C4_6 C1_6 C3_6 106.5(4) . . ?
C5_3 C1_6 C3_6 111.3(4) . . ?
C1_6 C2_6 H2A_6 109.5 . . ?
C1_6 C2_6 H2B_6 109.5 . . ?
H2A_6 C2_6 H2B_6 109.5 . . ?
C1_6 C2_6 H2C_6 109.5 . . ?
H2A_6 C2_6 H2C_6 109.5 . . ?
H2B_6 C2_6 H2C_6 109.5 . . ?
C1_6 C3_6 H3A_6 109.5 . . ?
C1_6 C3_6 H3B_6 109.5 . . ?
H3A_6 C3_6 H3B_6 109.5 . . ?
C1_6 C3_6 H3C_6 109.5 . . ?
H3A_6 C3_6 H3C_6 109.5 . . ?
H3B_6 C3_6 H3C_6 109.5 . . ?
C1_6 C4_6 H4A_6 109.5 . . ?
C1_6 C4_6 H4B_6 109.5 . . ?
H4A_6 C4_6 H4B_6 109.5 . . ?
C1_6 C4_6 H4C_6 109.5 . . ?
H4A_6 C4_6 H4C_6 109.5 . . ?
H4B_6 C4_6 H4C_6 109.5 . . ?
C3_16 C1_16 C5_13 114.0(9) . . ?
C3_16 C1_16 C4_16 105.8(7) . . ?
C5_13 C1_16 C4_16 111.3(9) . . ?
C3_16 C1_16 C2_16 107.4(8) . . ?
C5_13 C1_16 C2_16 111.5(7) . . ?
C4_16 C1_16 C2_16 106.4(8) . . ?
C1_16 C2_16 H2A_16 109.5 . . ?
C1_16 C2_16 H2B_16 109.5 . . ?
H2A_16 C2_16 H2B_16 109.5 . . ?
C1_16 C2_16 H2C_16 109.5 . . ?
H2A_16 C2_16 H2C_16 109.5 . . ?
H2B_16 C2_16 H2C_16 109.5 . . ?
C1_16 C3_16 H3A_16 109.5 . . ?
C1_16 C3_16 H3B_16 109.5 . . ?
H3A_16 C3_16 H3B_16 109.5 . . ?
C1_16 C3_16 H3C_16 109.5 . . ?
H3A_16 C3_16 H3C_16 109.5 . . ?
H3B_16 C3_16 H3C_16 109.5 . . ?
C1_16 C4_16 H4A_16 109.5 . . ?
C1_16 C4_16 H4B_16 109.5 . . ?
H4A_16 C4_16 H4B_16 109.5 . . ?
C1_16 C4_16 H4C_16 109.5 . . ?
H4A_16 C4_16 H4C_16 109.5 . . ?
H4B_16 C4_16 H4C_16 109.5 . . ?
C4_1 C1_7 C2_7 106.9(4) . . ?
C4_1 C1_7 H1A_7 110.3 . . ?
C2_7 C1_7 H1A_7 110.3 . . ?
C4_1 C1_7 H1B_7 110.3 . . ?
C2_7 C1_7 H1B_7 110.3 . . ?
H1A_7 C1_7 H1B_7 108.6 . . ?
C1_7 C2_7 H2A_7 109.5 . . ?
C1_7 C2_7 H2B_7 109.5 . . ?
H2A_7 C2_7 H2B_7 109.5 . . ?
C1_7 C2_7 H2C_7 109.5 . . ?
H2A_7 C2_7 H2C_7 109.5 . . ?
H2B_7 C2_7 H2C_7 109.5 . . ?
C2_17 C1_17 C4_1 127.1(10) . . ?
C2_17 C1_17 H1A_17 105.5 . . ?
C4_1 C1_17 H1A_17 105.5 . . ?
C2_17 C1_17 H1B_17 105.5 . . ?
C4_1 C1_17 H1B_17 105.5 . . ?
H1A_17 C1_17 H1B_17 106.1 . . ?
C1_17 C2_17 H2A_17 109.5 . . ?
C1_17 C2_17 H2B_17 109.5 . . ?
H2A_17 C2_17 H2B_17 109.5 . . ?
C1_17 C2_17 H2C_17 109.5 . . ?
H2A_17 C2_17 H2C_17 109.5 . . ?
H2B_17 C2_17 H2C_17 109.5 . . ?
C1_1 C1_8 C2_8 97.5(4) . . ?
C1_1 C1_8 H1A_8 112.3 . . ?
C2_8 C1_8 H1A_8 112.3 . . ?
C1_1 C1_8 H1B_8 112.3 . . ?
C2_8 C1_8 H1B_8 112.3 . . ?
H1A_8 C1_8 H1B_8 109.9 . . ?
C1_8 C2_8 H2A_8 109.5 . . ?
C1_8 C2_8 H2B_8 109.5 . . ?
H2A_8 C2_8 H2B_8 109.5 . . ?
C1_8 C2_8 H2C_8 109.5 . . ?
H2A_8 C2_8 H2C_8 109.5 . . ?
H2B_8 C2_8 H2C_8 109.5 . . ?
C1_1 C1_18 C2_18 112.8(5) . . ?
C1_1 C1_18 H1A_18 109.0 . . ?
C2_18 C1_18 H1A_18 109.0 . . ?
C1_1 C1_18 H1B_18 109.0 . . ?
C2_18 C1_18 H1B_18 109.0 . . ?
H1A_18 C1_18 H1B_18 107.8 . . ?
C1_18 C2_18 H2A_18 109.5 . . ?
C1_18 C2_18 H2B_18 109.5 . . ?
H2A_18 C2_18 H2B_18 109.5 . . ?
C1_18 C2_18 H2C_18 109.5 . . ?
H2A_18 C2_18 H2C_18 109.5 . . ?
H2B_18 C2_18 H2C_18 109.5 . . ?

loop_
_geom_bond_atom_site_label_1
_geom_bond_atom_site_label_2
_geom_bond_distance
_geom_bond_site_symmetry_2
_geom_bond_publ_flag
C1_1 C2_1 1.357(4) . ?
C1_1 C1_18 1.452(7) . ?
C1_1 C1_8 1.611(6) . ?
C1_1 Al1_3 1.840(4) . ?
C1_1 Al_13 2.275(4) . ?
C2_1 C7_1 1.517(4) . ?
C2_1 C3_1 1.527(3) . ?
C3_1 C4_1 1.350(4) . ?
C3_1 C9_1 1.517(3) . ?
C4_1 C1_7 1.465(7) . ?
C4_1 C1_17 1.627(15) . ?
C4_1 Al1_3 1.985(2) . ?
C4_1 Al_13 1.998(4) . ?
C7_1 C8_1 1.516(4) . ?
C7_1 H7A_1 0.9900 . ?
C7_1 H7B_1 0.9900 . ?
C8_1 H8A_1 0.9800 . ?
C8_1 H8B_1 0.9800 . ?
C8_1 H8C_1 0.9800 . ?
C9_1 C10_1 1.514(4) . ?
C9_1 H9A_1 0.9900 . ?
C9_1 H9B_1 0.9900 . ?
C10_1 H10A_1 0.9800 . ?
C10_1 H10B_1 0.9800 . ?
C10_1 H10C_1 0.9800 . ?
O1_2 N1_2 1.399(3) . ?
O1_2 Al_13 1.620(3) . ?
O1_2 Al1_3 1.943(2) . ?
C2_2 N1_2 1.506(3) . ?
C2_2 C3_2 1.512(4) . ?
C2_2 H2A_2 0.9900 . ?
C2_2 H2B_2 0.9900 . ?
O2_2 C3_2 1.408(4) . ?
O2_2 C5_2 1.425(3) . ?
C3_2 H3A_2 0.9900 . ?
C3_2 H3B_2 0.9900 . ?
C4_2 N1_2 1.500(3) . ?
C4_2 C5_2 1.503(4) . ?
C4_2 H4A_2 0.9900 . ?
C4_2 H4B_2 0.9900 . ?
C5_2 H5A_2 0.9900 . ?
C5_2 H5B_2 0.9900 . ?
C1_2 N1_2 1.487(3) . ?
C1_2 H1A_2 0.9800 . ?
C1_2 H1B_2 0.9800 . ?
C1_2 H1C_2 0.9800 . ?
C1_3 O1_3 1.414(4) . ?
C1_3 C2_3 1.519(5) . ?
C1_3 C5_3 1.554(5) . ?
C1_3 C1_5 1.598(6) . ?
O1_3 Al1_3 1.717(3) . ?
C2_3 C3_3 1.295(14) . ?
C2_3 H2_3 0.9500 . ?
C3_3 C4_3 1.482(15) . ?
C3_3 C1_4 1.531(17) . ?
C4_3 C5_3 1.335(5) . ?
C4_3 H4_3 0.9500 . ?
C5_3 C1_6 1.534(5) . ?
C1_13 C2_13 1.329(9) . ?
C1_13 C3_15 1.513(10) . ?
C1_13 C5_13 1.544(10) . ?
Al_13 O1_13 1.717(5) . ?
O1_13 C5_13 1.413(9) . ?
C2_13 C3_13 1.59(3) . ?
C2_13 H2_13 0.9500 . ?
C3_13 C4_13 1.30(4) . ?
C3_13 C1_4 1.49(3) . ?
C4_13 C5_13 1.536(9) . ?
C4_13 H4_13 0.9500 . ?
C5_13 C1_16 1.544(6) . ?
C1_4 C3_4 1.523(4) . ?
C1_4 C4_4 1.526(3) . ?
C1_4 C2_4 1.531(4) . ?
C2_4 H2A_4 0.9800 . ?
C2_4 H2B_4 0.9800 . ?
C2_4 H2C_4 0.9800 . ?
C3_4 H3A_4 0.9800 . ?
C3_4 H3B_4 0.9800 . ?
C3_4 H3C_4 0.9800 . ?
C4_4 H4A_4 0.9800 . ?
C4_4 H4B_4 0.9800 . ?
C4_4 H4C_4 0.9800 . ?
C1_5 C2_5 1.531(6) . ?
C1_5 C3_5 1.534(6) . ?
C1_5 C4_5 1.543(6) . ?
C2_5 H2A_5 0.9800 . ?
C2_5 H2B_5 0.9800 . ?
C2_5 H2C_5 0.9800 . ?
C3_5 H3A_5 0.9800 . ?
C3_5 H3B_5 0.9800 . ?
C3_5 H3C_5 0.9800 . ?
C4_5 H4A_5 0.9800 . ?
C4_5 H4B_5 0.9800 . ?
C4_5 H4C_5 0.9800 . ?
C1_15 C3_15 1.546(11) . ?
C1_15 H1A_15 0.9800 . ?
C1_15 H1B_15 0.9800 . ?
C1_15 H1C_15 0.9800 . ?
C2_15 C3_15 1.562(11) . ?
C2_15 H2A_15 0.9800 . ?
C2_15 H2B_15 0.9800 . ?
C2_15 H2C_15 0.9800 . ?
C3_15 C4_15 1.525(13) . ?
C4_15 H4A_15 0.9800 . ?
C4_15 H4B_15 0.9800 . ?
C4_15 H4C_15 0.9800 . ?
C1_6 C2_6 1.525(8) . ?
C1_6 C4_6 1.527(8) . ?
C1_6 C3_6 1.556(7) . ?
C2_6 H2A_6 0.9800 . ?
C2_6 H2B_6 0.9800 . ?
C2_6 H2C_6 0.9800 . ?
C3_6 H3A_6 0.9800 . ?
C3_6 H3B_6 0.9800 . ?
C3_6 H3C_6 0.9800 . ?
C4_6 H4A_6 0.9800 . ?
C4_6 H4B_6 0.9800 . ?
C4_6 H4C_6 0.9800 . ?
C1_16 C3_16 1.532(14) . ?
C1_16 C4_16 1.562(15) . ?
C1_16 C2_16 1.567(13) . ?
C2_16 H2A_16 0.9800 . ?
C2_16 H2B_16 0.9800 . ?
C2_16 H2C_16 0.9800 . ?
C3_16 H3A_16 0.9800 . ?
C3_16 H3B_16 0.9800 . ?
C3_16 H3C_16 0.9800 . ?
C4_16 H4A_16 0.9800 . ?
C4_16 H4B_16 0.9800 . ?
C4_16 H4C_16 0.9800 . ?
C1_7 C2_7 1.546(8) . ?
C1_7 H1A_7 0.9900 . ?
C1_7 H1B_7 0.9900 . ?
C2_7 H2A_7 0.9800 . ?
C2_7 H2B_7 0.9800 . ?
C2_7 H2C_7 0.9800 . ?
C1_17 C2_17 1.412(15) . ?
C1_17 H1A_17 0.9900 . ?
C1_17 H1B_17 0.9900 . ?
C2_17 H2A_17 0.9800 . ?
C2_17 H2B_17 0.9800 . ?
C2_17 H2C_17 0.9800 . ?
C1_8 C2_8 1.675(8) . ?
C1_8 H1A_8 0.9900 . ?
C1_8 H1B_8 0.9900 . ?
C2_8 H2A_8 0.9800 . ?
C2_8 H2B_8 0.9800 . ?
C2_8 H2C_8 0.9800 . ?
C1_18 C2_18 1.628(8) . ?
C1_18 H1A_18 0.9900 . ?
C1_18 H1B_18 0.9900 . ?
C2_18 H2A_18 0.9800 . ?
C2_18 H2B_18 0.9800 . ?
C2_18 H2C_18 0.9800 . ?

loop_
_geom_torsion_atom_site_label_1
_geom_torsion_atom_site_label_2
_geom_torsion_atom_site_label_3
_geom_torsion_atom_site_label_4
_geom_torsion
_geom_torsion_site_symmetry_1
_geom_torsion_site_symmetry_2
_geom_torsion_site_symmetry_3
_geom_torsion_site_symmetry_4
_geom_torsion_publ_flag
C1_18 C1_1 C2_1 C7_1 -3.4(6) . . . . ?
C1_8 C1_1 C2_1 C7_1 -5.0(4) . . . . ?
Al1_3 C1_1 C2_1 C7_1 177.8(2) . . . . ?
Al_13 C1_1 C2_1 C7_1 172.1(2) . . . . ?
C1_18 C1_1 C2_1 C3_1 176.6(4) . . . . ?
C1_8 C1_1 C2_1 C3_1 175.0(3) . . . . ?
Al1_3 C1_1 C2_1 C3_1 -2.2(3) . . . . ?
Al_13 C1_1 C2_1 C3_1 -7.9(3) . . . . ?
C1_1 C2_1 C3_1 C4_1 -4.2(3) . . . . ?
C7_1 C2_1 C3_1 C4_1 175.8(2) . . . . ?
C1_1 C2_1 C3_1 C9_1 173.8(2) . . . . ?
C7_1 C2_1 C3_1 C9_1 -6.3(3) . . . . ?
C9_1 C3_1 C4_1 C1_7 4.6(4) . . . . ?
C2_1 C3_1 C4_1 C1_7 -177.5(3) . . . . ?
C9_1 C3_1 C4_1 C1_17 9.0(8) . . . . ?
C2_1 C3_1 C4_1 C1_17 -173.1(8) . . . . ?
C9_1 C3_1 C4_1 Al1_3 -170.5(2) . . . . ?
C2_1 C3_1 C4_1 Al1_3 7.4(3) . . . . ?
C9_1 C3_1 C4_1 Al_13 -161.9(2) . . . . ?
C2_1 C3_1 C4_1 Al_13 16.0(3) . . . . ?
C1_1 C2_1 C7_1 C8_1 -90.9(3) . . . . ?
C3_1 C2_1 C7_1 C8_1 89.1(3) . . . . ?
C4_1 C3_1 C9_1 C10_1 72.8(4) . . . . ?
C2_1 C3_1 C9_1 C10_1 -105.0(3) . . . . ?
C5_2 O2_2 C3_2 C2_2 62.6(3) . . . . ?
N1_2 C2_2 C3_2 O2_2 -58.2(4) . . . . ?
C3_2 O2_2 C5_2 C4_2 -62.0(3) . . . . ?
N1_2 C4_2 C5_2 O2_2 57.9(3) . . . . ?
Al_13 O1_2 N1_2 C1_2 -65.7(3) . . . . ?
Al1_3 O1_2 N1_2 C1_2 -56.1(3) . . . . ?
Al_13 O1_2 N1_2 C4_2 57.0(3) . . . . ?
Al1_3 O1_2 N1_2 C4_2 66.6(3) . . . . ?
Al_13 O1_2 N1_2 C2_2 175.7(3) . . . . ?
Al1_3 O1_2 N1_2 C2_2 -174.67(19) . . . . ?
C5_2 C4_2 N1_2 O1_2 63.8(3) . . . . ?
C5_2 C4_2 N1_2 C1_2 -173.1(2) . . . . ?
C5_2 C4_2 N1_2 C2_2 -52.6(3) . . . . ?
C3_2 C2_2 N1_2 O1_2 -68.3(3) . . . . ?
C3_2 C2_2 N1_2 C1_2 172.6(3) . . . . ?
C3_2 C2_2 N1_2 C4_2 51.9(3) . . . . ?
C2_3 C1_3 O1_3 Al1_3 -32.9(5) . . . . ?
C5_3 C1_3 O1_3 Al1_3 80.4(4) . . . . ?
C1_5 C1_3 O1_3 Al1_3 -152.0(3) . . . . ?
C1_3 O1_3 Al1_3 C1_1 76.1(4) . . . . ?
C1_3 O1_3 Al1_3 O1_2 -54.2(4) . . . . ?
C1_3 O1_3 Al1_3 C4_1 -168.5(3) . . . . ?
C2_1 C1_1 Al1_3 O1_3 130.76(18) . . . . ?
C1_8 C1_1 Al1_3 O1_3 -45.4(4) . . . . ?
C2_1 C1_1 Al1_3 O1_2 -102.79(18) . . . . ?
C1_8 C1_1 Al1_3 O1_2 81.1(4) . . . . ?
C2_1 C1_1 Al1_3 C4_1 5.25(19) . . . . ?
C1_8 C1_1 Al1_3 C4_1 -170.9(3) . . . . ?
O1_3 C1_3 C2_3 C3_3 130.4(9) . . . . ?
C5_3 C1_3 C2_3 C3_3 9.6(9) . . . . ?
C1_5 C1_3 C2_3 C3_3 -110.7(9) . . . . ?
C1_3 C2_3 C3_3 C4_3 -8.8(13) . . . . ?
C1_3 C2_3 C3_3 C1_4 178.3(12) . . . . ?
C2_3 C3_3 C4_3 C5_3 4.1(13) . . . . ?
C1_4 C3_3 C4_3 C5_3 177.9(10) . . . . ?
C3_3 C4_3 C5_3 C1_6 -176.2(8) . . . . ?
C3_3 C4_3 C5_3 C1_3 2.2(8) . . . . ?
O1_3 C1_3 C5_3 C4_3 -127.1(3) . . . . ?
C2_3 C1_3 C5_3 C4_3 -6.7(4) . . . . ?
C1_5 C1_3 C5_3 C4_3 108.9(4) . . . . ?
O1_3 C1_3 C5_3 C1_6 51.2(6) . . . . ?
C2_3 C1_3 C5_3 C1_6 171.6(5) . . . . ?
C1_5 C1_3 C5_3 C1_6 -72.8(6) . . . . ?
N1_2 O1_2 Al_13 O1_13 166.2(3) . . . . ?
N1_2 O1_2 Al_13 C4_1 -59.8(4) . . . . ?
N1_2 O1_2 Al_13 C1_1 29.7(3) . . . . ?
O1_2 Al_13 O1_13 C5_13 -47.8(7) . . . . ?
C4_1 Al_13 O1_13 C5_13 -178.6(6) . . . . ?
C1_1 Al_13 O1_13 C5_13 71.7(7) . . . . ?
C3_15 C1_13 C2_13 C3_13 173.7(12) . . . . ?
C5_13 C1_13 C2_13 C3_13 -3.2(13) . . . . ?
C1_13 C2_13 C3_13 C4_13 0(2) . . . . ?
C1_13 C2_13 C3_13 C1_4 -178.3(14) . . . . ?
C1_4 C3_13 C4_13 C5_13 -179(2) . . . . ?
C2_13 C3_13 C4_13 C5_13 4(2) . . . . ?
Al_13 O1_13 C5_13 C4_13 4.3(10) . . . . ?
Al_13 O1_13 C5_13 C1_16 122.7(8) . . . . ?
Al_13 O1_13 C5_13 C1_13 -108.2(7) . . . . ?
C3_13 C4_13 C5_13 O1_13 -124.8(15) . . . . ?
C3_13 C4_13 C5_13 C1_16 115.9(15) . . . . ?
C3_13 C4_13 C5_13 C1_13 -5.7(15) . . . . ?
C2_13 C1_13 C5_13 O1_13 124.5(6) . . . . ?
C3_15 C1_13 C5_13 O1_13 -52.2(9) . . . . ?
C2_13 C1_13 C5_13 C4_13 5.0(7) . . . . ?
C3_15 C1_13 C5_13 C4_13 -171.7(7) . . . . ?
C2_13 C1_13 C5_13 C1_16 -110.3(8) . . . . ?
C3_15 C1_13 C5_13 C1_16 73.0(10) . . . . ?
C4_13 C3_13 C1_4 C3_4 5(3) . . . . ?
C2_13 C3_13 C1_4 C3_4 -178.2(14) . . . . ?
C4_13 C3_13 C1_4 C4_4 122(3) . . . . ?
C2_13 C3_13 C1_4 C4_4 -60.7(18) . . . . ?
C4_13 C3_13 C1_4 C2_4 -117(3) . . . . ?
C2_13 C3_13 C1_4 C2_4 60(2) . . . . ?
C2_3 C3_3 C1_4 C3_4 114.6(15) . . . . ?
C4_3 C3_3 C1_4 C3_4 -57.6(14) . . . . ?
C2_3 C3_3 C1_4 C4_4 -124.5(15) . . . . ?
C4_3 C3_3 C1_4 C4_4 63.3(13) . . . . ?
C2_3 C3_3 C1_4 C2_4 -6.4(18) . . . . ?
C4_3 C3_3 C1_4 C2_4 -178.6(10) . . . . ?
O1_3 C1_3 C1_5 C2_5 72.1(4) . . . . ?
C2_3 C1_3 C1_5 C2_5 -49.9(4) . . . . ?
C5_3 C1_3 C1_5 C2_5 -161.1(3) . . . . ?
O1_3 C1_3 C1_5 C3_5 -168.3(3) . . . . ?
C2_3 C1_3 C1_5 C3_5 69.7(4) . . . . ?
C5_3 C1_3 C1_5 C3_5 -41.4(4) . . . . ?
O1_3 C1_3 C1_5 C4_5 -44.7(4) . . . . ?
C2_3 C1_3 C1_5 C4_5 -166.7(3) . . . . ?
C5_3 C1_3 C1_5 C4_5 82.2(4) . . . . ?
C2_13 C1_13 C3_15 C4_15 -147.8(7) . . . . ?
C5_13 C1_13 C3_15 C4_15 28.4(11) . . . . ?
C2_13 C1_13 C3_15 C1_15 82.8(9) . . . . ?
C5_13 C1_13 C3_15 C1_15 -100.9(8) . . . . ?
C2_13 C1_13 C3_15 C2_15 -33.4(10) . . . . ?
C5_13 C1_13 C3_15 C2_15 142.9(7) . . . . ?
C4_3 C5_3 C1_6 C2_6 -92.9(6) . . . . ?
C1_3 C5_3 C1_6 C2_6 89.0(6) . . . . ?
C4_3 C5_3 C1_6 C4_6 26.5(7) . . . . ?
C1_3 C5_3 C1_6 C4_6 -151.5(4) . . . . ?
C4_3 C5_3 C1_6 C3_6 143.8(4) . . . . ?
C1_3 C5_3 C1_6 C3_6 -34.3(7) . . . . ?
O1_13 C5_13 C1_16 C3_16 52.6(11) . . . . ?
C4_13 C5_13 C1_16 C3_16 174.2(7) . . . . ?
C1_13 C5_13 C1_16 C3_16 -74.1(10) . . . . ?
O1_13 C5_13 C1_16 C4_16 -67.0(10) . . . . ?
C4_13 C5_13 C1_16 C4_16 54.6(10) . . . . ?
C1_13 C5_13 C1_16 C4_16 166.2(7) . . . . ?
O1_13 C5_13 C1_16 C2_16 174.4(7) . . . . ?
C4_13 C5_13 C1_16 C2_16 -64.0(10) . . . . ?
C1_13 C5_13 C1_16 C2_16 47.6(11) . . . . ?
C3_1 C4_1 C1_7 C2_7 123.5(4) . . . . ?
Al1_3 C4_1 C1_7 C2_7 -63.7(6) . . . . ?
C3_1 C4_1 C1_17 C2_17 148.0(10) . . . . ?
Al_13 C4_1 C1_17 C2_17 -41.1(16) . . . . ?
C2_1 C1_1 C1_8 C2_8 -126.7(4) . . . . ?
Al1_3 C1_1 C1_8 C2_8 49.2(5) . . . . ?
C2_1 C1_1 C1_18 C2_18 -75.3(6) . . . . ?
Al_13 C1_1 C1_18 C2_18 109.8(4) . . . . ?
